data_2212394
loop_
_publ_author_name
'Chen, Feng-Ying'
'He, Shui-Yang'
'Liu, Xiang-Rong'
'Wu, Wang-Ting'
'Liu, Feng'

_publ_section_title
;Bis[\m-2-(2-oxidobenzoylhydrazono)propanoato]bis{aqua[2-(2-hydroxybenzoylhydrazono)propanoato]yttrium(III)}
 bis{pentaaqua[2-(2-oxidobenzoylhydrazono)propanoato(3--)]yttrium(III)}
 hexahydrate
;
_journal_coeditor_code WM2068
_journal_issue 2
_journal_name_full 'Acta Crystallographica Section E'
_journal_page_first m468
_journal_page_last m470
_journal_paper_doi 10.1107/S1600536806053499
_journal_volume 63
_journal_year 2007
_chemical_formula_iupac
;[Y2 (C10 H8 N2 O4)2 (C10 H9 N2 O4)2 (H2 O)2] [Y (C10 H7 N2 O4) (H2 O)5]2, 6H2
 O
;
_chemical_formula_moiety 'C40 H38 N8 O18 Y2, 2C10 H17 N2 O9 Y, 6H2 O'
_chemical_formula_sum 'C60 H84 N12 O42 Y4'
_chemical_formula_weight 2001.00
_chemical_name_systematic
;
Bis[\m-2-(2-oxidobenzoylhydrazono)propanoato]bis{aqua[2-(2-
hydroxybenzoylhydrazono)propanoato]yttrium(III)}
bis{pentaaqua[2-(2-oxidobenzoylhydrazono)propanoato(3-)]yttrium(III)}
hexahydrate
;
_space_group_IT_number 2
_symmetry_cell_setting triclinic
_symmetry_space_group_name_Hall '-P 1'
_symmetry_space_group_name_H-M 'P -1'
_atom_sites_solution_hydrogens geom
_atom_sites_solution_primary direct
_atom_sites_solution_secondary difmap
_audit_creation_method SHELXL97
_cell_angle_alpha 102.128(2)
_cell_angle_beta 97.981(2)
_cell_angle_gamma 90.351(2)
_cell_formula_units_Z 1
_cell_length_a 7.7484(10)
_cell_length_b 14.746(2)
_cell_length_c 17.980(3)
_cell_measurement_reflns_used 2560
_cell_measurement_temperature 293(2)
_cell_measurement_theta_max 23.99
_cell_measurement_theta_min 2.34
_cell_volume 1987.7(5)
_computing_cell_refinement 'SAINT (Bruker, 2002)'
_computing_data_collection 'SMART (Bruker, 2002)'
_computing_data_reduction SAINT
_computing_molecular_graphics 'SHELXTL (Bruker, 2002)'
_computing_publication_material SHELXTL
_computing_structure_refinement 'SHELXL97 (Sheldrick, 1997)'
_computing_structure_solution 'SHELXS97 (Sheldrick, 1997)'
_diffrn_ambient_temperature 293(2)
_diffrn_measured_fraction_theta_full 0.981
_diffrn_measured_fraction_theta_max 0.981
_diffrn_measurement_device_type 'Bruker SMART CCD area-detector'
_diffrn_measurement_method '\f and \w'
_diffrn_radiation_monochromator graphite
_diffrn_radiation_source 'fine-focus sealed tube'
_diffrn_radiation_type MoK\a
_diffrn_radiation_wavelength 0.71073
_diffrn_reflns_av_R_equivalents 0.0291
_diffrn_reflns_av_sigmaI/netI 0.0721
_diffrn_reflns_limit_h_max 9
_diffrn_reflns_limit_h_min -8
_diffrn_reflns_limit_k_max 17
_diffrn_reflns_limit_k_min -12
_diffrn_reflns_limit_l_max 18
_diffrn_reflns_limit_l_min -21
_diffrn_reflns_number 9888
_diffrn_reflns_theta_full 25.00
_diffrn_reflns_theta_max 25.00
_diffrn_reflns_theta_min 1.41
_diffrn_standards_number 0
_exptl_absorpt_coefficient_mu 2.995
_exptl_absorpt_correction_T_max 0.7161
_exptl_absorpt_correction_T_min 0.3598
_exptl_absorpt_correction_type multi-scan
_exptl_absorpt_process_details '(SADABS; Bruker, 2000)'
_exptl_crystal_colour yellow
_exptl_crystal_density_diffrn 1.672
_exptl_crystal_density_method 'not measured'
_exptl_crystal_description prism
_exptl_crystal_F_000 1020
_exptl_crystal_size_max 0.46
_exptl_crystal_size_mid 0.39
_exptl_crystal_size_min 0.32
_refine_diff_density_max 0.720
_refine_diff_density_min -0.514
_refine_ls_extinction_method none
_refine_ls_goodness_of_fit_ref 1.014
_refine_ls_hydrogen_treatment mixed
_refine_ls_matrix_type full
_refine_ls_number_parameters 608
_refine_ls_number_reflns 6874
_refine_ls_number_restraints 18
_refine_ls_restrained_S_all 1.013
_refine_ls_R_factor_all 0.0794
_refine_ls_R_factor_gt 0.0442
_refine_ls_shift/su_max 0.004
_refine_ls_shift/su_mean 0.000
_refine_ls_structure_factor_coef Fsqd
_refine_ls_weighting_details 'w = 1/[\s^2^(Fo^2^)+(0.0558P)^2^+0.4536P] where P=(Fo^2^+2Fc^2^)/3'
_refine_ls_weighting_scheme calc
_refine_ls_wR_factor_gt 0.0977
_refine_ls_wR_factor_ref 0.1142
_reflns_number_gt 4815
_reflns_number_total 6874
_reflns_threshold_expression I>2\s(I)
_cod_data_source_file wm2068.cif
_cod_data_source_block I
_cod_depositor_comments
;

2019-10-18
Z value changed to be consistent with given formula
                 miguel
;
_cod_original_formula_units_Z 2
_cod_database_code 2212394
_cod_database_fobs_code 2212394

loop_
_symmetry_equiv_pos_as_xyz
'x, y, z'
'-x, -y, -z'

loop_
_atom_site_type_symbol
_atom_site_label
_atom_site_fract_x
_atom_site_fract_y
_atom_site_fract_z
_atom_site_U_iso_or_equiv
_atom_site_adp_type
_atom_site_calc_flag
_atom_site_refinement_flags
_atom_site_occupancy
Y Y1 -0.01831(6) 0.81966(3) 0.58899(3) 0.02072(14) Uani d . 1
O O7 0.2519(4) 0.8062(2) 0.66442(18) 0.0259(8) Uani d . 1
O O3 -0.0520(4) 0.9188(2) 0.70644(18) 0.0260(8) Uani d . 1
O O8 0.5147(4) 0.7463(2) 0.6768(2) 0.0332(9) Uani d . 1
O O6 -0.1559(4) 0.7164(2) 0.4826(2) 0.0331(9) Uani d . 1
N N2 0.1009(5) 0.9824(2) 0.6081(2) 0.0217(9) Uani d . 1
O O2 0.1466(4) 0.8498(2) 0.49721(19) 0.0288(8) Uani d . 1
N N4 0.1451(5) 0.6792(2) 0.5433(2) 0.0228(9) Uani d . 1
N N3 0.0712(5) 0.6187(3) 0.4776(2) 0.0291(10) Uani d . 1
H H9 0.1217 0.5706 0.4558 0.035 Uiso calc R 1
C C20 0.3640(6) 0.7458(3) 0.6438(3) 0.0251(11) Uani d . 1
C C17 -0.0865(6) 0.6427(3) 0.4515(3) 0.0263(12) Uani d . 1
C C18 0.3035(6) 0.6721(3) 0.5722(3) 0.0261(11) Uani d . 1
Y Y2 0.84428(6) 0.81679(3) 0.90987(3) 0.02484(14) Uani d . 1
O O11 0.7827(4) 0.9014(2) 1.0269(2) 0.0353(9) Uani d . 1
O O10 0.8583(5) 0.6604(2) 0.8692(2) 0.0394(9) Uani d . 1
N N6 0.7656(5) 0.7234(3) 0.9986(2) 0.0283(10) Uani d . 1
C C27 0.8181(6) 0.6031(3) 0.9088(3) 0.0298(12) Uani d . 1
C C26 0.8356(6) 0.5033(3) 0.8794(3) 0.0303(12) Uani d . 1
C C25 0.8946(7) 0.4723(4) 0.8091(3) 0.0397(14) Uani d . 1
H H25 0.9224 0.5156 0.7814 0.048 Uiso calc R 1
C C22 0.8138(8) 0.3433(4) 0.8893(4) 0.0484(16) Uani d . 1
H H22 0.7863 0.2989 0.9161 0.058 Uiso calc R 1
C C21 0.7955(7) 0.4364(4) 0.9205(3) 0.0416(14) Uani d . 1
C C23 0.8717(8) 0.3156(4) 0.8200(4) 0.0525(17) Uani d . 1
H H23 0.8833 0.2528 0.8001 0.063 Uiso calc R 1
C C24 0.9129(8) 0.3801(4) 0.7794(4) 0.0517(17) Uani d . 1
H H24 0.9528 0.3612 0.7323 0.062 Uiso calc R 1
O O9 0.7359(6) 0.4611(3) 0.9892(2) 0.0592(13) Uani d . 1
N N5 0.7672(5) 0.6274(3) 0.9775(2) 0.0315(10) Uani d . 1
O O12 0.6600(5) 0.9099(2) 1.1333(2) 0.0428(10) Uani d . 1
C C28 0.7122(6) 0.7610(3) 1.0625(3) 0.0296(12) Uani d . 1
C C30 0.7166(6) 0.8657(3) 1.0759(3) 0.0302(12) Uani d . 1
O O4 -0.0548(5) 1.0613(2) 0.7791(2) 0.0428(10) Uani d . 1
C C10 -0.0202(6) 1.0067(3) 0.7220(3) 0.0245(11) Uani d . 1
C C11 -0.1177(7) 0.4931(3) 0.3506(3) 0.0313(12) Uani d . 1
C C16 -0.1814(6) 0.5802(3) 0.3841(3) 0.0313(12) Uani d . 1
C C8 0.0689(6) 1.0457(3) 0.6649(3) 0.0232(11) Uani d . 1
C C9 0.1030(6) 1.1475(3) 0.6765(3) 0.0316(13) Uani d . 1
H H9A 0.1539 1.1605 0.6339 0.047 Uiso calc R 1
H H9B 0.1820 1.1689 0.7232 0.047 Uiso calc R 1
H H9C -0.0047 1.1789 0.6799 0.047 Uiso calc R 1
C C29 0.6518(8) 0.7098(4) 1.1174(3) 0.0464(16) Uani d . 1
H H29A 0.5781 0.6576 1.0896 0.070 Uiso calc R 1
H H29B 0.5874 0.7503 1.1518 0.070 Uiso calc R 1
H H29C 0.7508 0.6884 1.1465 0.070 Uiso calc R 1
C C12 -0.2217(7) 0.4360(4) 0.2888(3) 0.0411(14) Uani d . 1
H H12 -0.1815 0.3787 0.2667 0.049 Uiso calc R 1
C C19 0.4284(7) 0.6006(4) 0.5418(3) 0.0483(17) Uani d . 1
H H19A 0.3673 0.5551 0.5001 0.073 Uiso calc R 1
H H19B 0.4775 0.5708 0.5820 0.073 Uiso calc R 1
H H19C 0.5200 0.6304 0.5237 0.073 Uiso calc R 1
C C14 -0.4441(8) 0.5486(5) 0.2910(4) 0.063(2) Uani d . 1
H H14 -0.5516 0.5672 0.2705 0.076 Uiso calc R 1
C C13 -0.3809(8) 0.4624(4) 0.2602(4) 0.0594(19) Uani d . 1
H H13 -0.4485 0.4225 0.2195 0.071 Uiso calc R 1
C C15 -0.3443(7) 0.6054(4) 0.3523(3) 0.0480(16) Uani d . 1
H H15 -0.3864 0.6626 0.3733 0.058 Uiso calc R 1
O O14W 1.0548(5) 0.7798(3) 0.8203(2) 0.0341(9) Uani d D 1
O O15W 0.7233(5) 0.8613(3) 0.7956(2) 0.0324(8) Uani d D 1
O O5 0.0402(5) 0.4658(2) 0.3760(2) 0.0374(9) Uani d . 1
H H5 0.0653 0.4883 0.4221 0.056 Uiso calc R 1
O O16W 0.9624(5) 0.9641(3) 0.9110(2) 0.0380(9) Uani d D 1
O O13W 1.1187(5) 0.8166(3) 0.9811(2) 0.0411(9) Uani d D 1
N N1 0.1824(5) 1.0022(2) 0.5502(2) 0.0225(9) Uani d . 1
H H1 0.2157 1.0576 0.5493 0.027 Uiso calc R 1
O O17W 0.5394(5) 0.7912(3) 0.8869(3) 0.0462(10) Uani d D 1
C C6 0.3023(6) 0.9418(3) 0.4335(3) 0.0242(11) Uani d . 1
C C7 0.2068(6) 0.9274(3) 0.4940(3) 0.0224(11) Uani d . 1
C C1 0.3267(6) 1.0294(3) 0.4160(3) 0.0224(11) Uani d . 1
C C2 0.4239(6) 1.0327(3) 0.3556(3) 0.0288(12) Uani d . 1
H H2 0.4495 1.0899 0.3448 0.035 Uiso calc R 1
C C5 0.3630(6) 0.8608(3) 0.3879(3) 0.0309(12) Uani d . 1
H H5A 0.3428 0.8031 0.3988 0.037 Uiso calc R 1
C C3 0.4815(6) 0.9536(4) 0.3123(3) 0.0326(13) Uani d . 1
H H3 0.5418 0.9579 0.2718 0.039 Uiso calc R 1
C C4 0.4508(6) 0.8671(4) 0.3282(3) 0.0351(13) Uani d . 1
H H4 0.4897 0.8138 0.2985 0.042 Uiso calc R 1
O O1 0.2572(4) 1.1047(2) 0.45148(18) 0.0252(8) Uani d . 1
O O18W -0.1344(5) 0.7136(2) 0.6560(2) 0.0313(8) Uani d D 1
O O21W 0.3194(5) 0.8995(3) 0.8174(2) 0.0342(9) Uani d D 1
O O20W 0.2926(6) 0.6643(3) 0.9170(3) 0.0458(10) Uani d D 1
H H14B 1.128(6) 0.822(3) 0.817(3) 0.06(2) Uiso d D 1
H H15B 0.785(6) 0.879(4) 0.765(3) 0.054(19) Uiso d D 1
H H20A 0.314(8) 0.630(3) 0.949(3) 0.06(2) Uiso d D 1
H H20B 0.201(5) 0.642(4) 0.887(3) 0.06(2) Uiso d D 1
H H21A 0.319(7) 0.885(3) 0.7694(8) 0.038(17) Uiso d D 1
H H21B 0.325(7) 0.9577(9) 0.835(3) 0.044(18) Uiso d D 1
H H18B -0.243(2) 0.717(4) 0.658(4) 0.06(2) Uiso d D 1
H H18A -0.115(7) 0.6562(11) 0.644(3) 0.048(18) Uiso d D 1
H H16A 0.941(8) 0.981(4) 0.8683(19) 0.07(2) Uiso d D 1
H H16B 1.039(7) 1.006(4) 0.934(4) 0.11(3) Uiso d D 1
H H13A 1.166(7) 0.767(2) 0.964(3) 0.06(2) Uiso d D 1
O O19W 0.2921(6) 0.8859(4) 0.1214(3) 0.0628(13) Uani d D 1
H H19D 0.396(4) 0.897(5) 0.115(4) 0.10(3) Uiso d D 1
H H13B 1.165(6) 0.842(3) 1.0261(13) 0.047(19) Uiso d D 1
H H14A 1.008(10) 0.767(6) 0.7735(16) 0.15(4) Uiso d D 1
H H17A 0.475(6) 0.757(3) 0.905(3) 0.052(19) Uiso d D 1
H H17B 0.473(7) 0.821(4) 0.860(3) 0.08(3) Uiso d D 1
H H15A 0.640(5) 0.832(4) 0.764(3) 0.07(2) Uiso d D 1
H H19E 0.273(14) 0.894(7) 0.168(2) 0.19(5) Uiso d D 1

loop_
_atom_site_aniso_label
_atom_site_aniso_U_11
_atom_site_aniso_U_22
_atom_site_aniso_U_33
_atom_site_aniso_U_12
_atom_site_aniso_U_13
_atom_site_aniso_U_23
Y1 0.0219(3) 0.0174(2) 0.0224(3) 0.00523(18) 0.0051(2) 0.00181(19)
O7 0.0227(17) 0.0237(18) 0.029(2) 0.0095(14) 0.0032(15) 0.0000(14)
O3 0.0289(19) 0.0269(19) 0.0230(19) 0.0032(14) 0.0080(15) 0.0045(15)
O8 0.0234(19) 0.033(2) 0.037(2) 0.0064(15) -0.0026(17) -0.0027(16)
O6 0.0307(19) 0.0249(19) 0.037(2) 0.0141(15) -0.0025(17) -0.0037(16)
N2 0.019(2) 0.026(2) 0.021(2) 0.0086(16) 0.0034(17) 0.0042(18)
O2 0.039(2) 0.0203(18) 0.031(2) 0.0066(15) 0.0163(16) 0.0052(15)
N4 0.028(2) 0.016(2) 0.023(2) 0.0078(17) 0.0009(18) 0.0020(17)
N3 0.031(2) 0.021(2) 0.029(3) 0.0090(18) 0.001(2) -0.0060(18)
C20 0.028(3) 0.021(3) 0.026(3) 0.000(2) 0.004(2) 0.005(2)
C17 0.031(3) 0.021(3) 0.028(3) 0.001(2) 0.007(2) 0.005(2)
C18 0.028(3) 0.021(3) 0.029(3) 0.006(2) 0.009(2) 0.001(2)
Y2 0.0277(3) 0.0210(3) 0.0258(3) 0.0017(2) 0.0054(2) 0.0039(2)
O11 0.044(2) 0.0257(19) 0.034(2) -0.0003(16) 0.0116(18) -0.0021(16)
O10 0.061(3) 0.023(2) 0.036(2) 0.0013(17) 0.020(2) 0.0036(16)
N6 0.036(2) 0.022(2) 0.026(3) 0.0014(18) 0.008(2) 0.0019(18)
C27 0.032(3) 0.025(3) 0.034(3) 0.001(2) 0.006(2) 0.008(2)
C26 0.031(3) 0.024(3) 0.035(3) 0.004(2) 0.009(2) 0.003(2)
C25 0.046(3) 0.029(3) 0.046(4) 0.000(3) 0.015(3) 0.006(3)
C22 0.069(4) 0.020(3) 0.062(4) 0.010(3) 0.022(4) 0.014(3)
C21 0.042(3) 0.039(3) 0.048(4) 0.004(3) 0.012(3) 0.016(3)
C23 0.060(4) 0.026(3) 0.072(5) 0.008(3) 0.024(4) -0.001(3)
C24 0.070(4) 0.032(3) 0.053(4) 0.005(3) 0.028(4) -0.002(3)
O9 0.104(4) 0.035(2) 0.047(3) 0.006(2) 0.039(3) 0.0103(19)
N5 0.040(3) 0.021(2) 0.035(3) 0.0052(19) 0.011(2) 0.0053(19)
O12 0.051(2) 0.039(2) 0.037(2) -0.0006(18) 0.022(2) -0.0058(18)
C28 0.029(3) 0.030(3) 0.030(3) -0.002(2) 0.006(2) 0.004(2)
C30 0.031(3) 0.028(3) 0.029(3) -0.002(2) 0.004(2) 0.002(2)
O4 0.049(2) 0.040(2) 0.034(2) 0.0003(18) 0.0229(19) -0.0133(18)
C10 0.019(2) 0.027(3) 0.026(3) 0.007(2) 0.003(2) 0.002(2)
C11 0.034(3) 0.027(3) 0.030(3) 0.000(2) 0.003(2) 0.000(2)
C16 0.031(3) 0.031(3) 0.029(3) 0.005(2) 0.000(2) 0.000(2)
C8 0.020(2) 0.026(3) 0.021(3) 0.005(2) 0.002(2) -0.001(2)
C9 0.038(3) 0.021(3) 0.032(3) 0.003(2) 0.009(3) -0.005(2)
C29 0.066(4) 0.037(3) 0.041(4) -0.003(3) 0.026(3) 0.007(3)
C12 0.045(4) 0.033(3) 0.037(4) 0.003(3) 0.002(3) -0.009(3)
C19 0.032(3) 0.047(4) 0.050(4) 0.016(3) -0.005(3) -0.018(3)
C14 0.048(4) 0.066(5) 0.054(5) 0.015(3) -0.022(3) -0.015(4)
C13 0.054(4) 0.058(4) 0.048(4) -0.006(3) -0.011(3) -0.017(3)
C15 0.046(4) 0.040(3) 0.046(4) 0.010(3) -0.007(3) -0.007(3)
O14W 0.036(2) 0.033(2) 0.035(2) -0.0026(17) 0.0113(19) 0.0066(18)
O15W 0.028(2) 0.043(2) 0.028(2) -0.0020(17) 0.0029(18) 0.0115(18)
O5 0.042(2) 0.027(2) 0.036(2) 0.0114(17) 0.0036(18) -0.0079(17)
O16W 0.050(3) 0.029(2) 0.032(3) -0.0048(18) -0.004(2) 0.0072(19)
O13W 0.041(2) 0.045(3) 0.033(3) 0.012(2) 0.000(2) 0.002(2)
N1 0.025(2) 0.018(2) 0.025(2) 0.0043(16) 0.0069(18) 0.0050(17)
O17W 0.026(2) 0.060(3) 0.060(3) -0.003(2) 0.002(2) 0.034(2)
C6 0.021(3) 0.025(3) 0.027(3) 0.005(2) 0.005(2) 0.003(2)
C7 0.017(2) 0.024(3) 0.027(3) 0.007(2) 0.004(2) 0.008(2)
C1 0.019(2) 0.025(3) 0.023(3) 0.004(2) -0.002(2) 0.008(2)
C2 0.024(3) 0.033(3) 0.032(3) 0.002(2) 0.004(2) 0.012(2)
C5 0.038(3) 0.027(3) 0.030(3) 0.011(2) 0.012(3) 0.005(2)
C3 0.021(3) 0.051(4) 0.027(3) 0.004(2) 0.006(2) 0.008(3)
C4 0.031(3) 0.038(3) 0.036(3) 0.013(2) 0.016(3) 0.002(3)
O1 0.0232(18) 0.0224(18) 0.028(2) 0.0050(14) 0.0010(15) 0.0028(14)
O18W 0.031(2) 0.023(2) 0.041(2) 0.0024(17) 0.0129(18) 0.0043(17)
O21W 0.037(2) 0.032(2) 0.031(3) 0.0001(17) 0.0058(19) 0.0017(19)
O20W 0.048(3) 0.043(3) 0.051(3) 0.005(2) 0.013(2) 0.016(2)
O19W 0.050(3) 0.092(4) 0.041(3) -0.007(3) 0.012(2) -0.002(3)

loop_
_atom_type_symbol
_atom_type_description
_atom_type_scat_dispersion_real
_atom_type_scat_dispersion_imag
_atom_type_scat_source
C C 0.0033 0.0016 'International Tables Vol C Tables 4.2.6.8 and 6.1.1.4'
H H 0.0000 0.0000 'International Tables Vol C Tables 4.2.6.8 and 6.1.1.4'
N N 0.0061 0.0033 'International Tables Vol C Tables 4.2.6.8 and 6.1.1.4'
O O 0.0106 0.0060 'International Tables Vol C Tables 4.2.6.8 and 6.1.1.4'
Y Y -2.7962 3.5667 'International Tables Vol C Tables 4.2.6.8 and 6.1.1.4'

loop_
_geom_angle_atom_site_label_1
_geom_angle_atom_site_label_2
_geom_angle_atom_site_label_3
_geom_angle_site_symmetry_1
_geom_angle_site_symmetry_3
_geom_angle
O1 Y1 O6 2_576 . 75.96(11)
O1 Y1 O2 2_576 . 95.52(11)
O6 Y1 O2 . . 80.59(12)
O1 Y1 O3 2_576 . 80.96(11)
O6 Y1 O3 . . 145.73(11)
O2 Y1 O3 . . 127.05(11)
O1 Y1 O7 2_576 . 155.11(11)
O6 Y1 O7 . . 128.57(11)
O2 Y1 O7 . . 85.96(12)
O3 Y1 O7 . . 78.43(11)
O1 Y1 O18W 2_576 . 103.40(12)
O6 Y1 O18W . . 82.60(13)
O2 Y1 O18W . . 150.75(11)
O3 Y1 O18W . . 78.48(11)
O7 Y1 O18W . . 86.03(12)
O1 Y1 N4 2_576 . 139.36(12)
O6 Y1 N4 . . 64.18(12)
O2 Y1 N4 . . 71.30(12)
O3 Y1 N4 . . 137.96(12)
O7 Y1 N4 . . 64.47(11)
O18W Y1 N4 . . 79.86(12)
O1 Y1 N2 2_576 . 77.79(11)
O6 Y1 N2 . . 132.58(12)
O2 Y1 N2 . . 63.47(11)
O3 Y1 N2 . . 64.20(11)
O7 Y1 N2 . . 80.76(11)
O18W Y1 N2 . . 142.14(12)
N4 Y1 N2 . . 124.05(12)
C20 O7 Y1 . . 123.8(3)
C10 O3 Y1 . . 124.3(3)
C17 O6 Y1 . . 123.0(3)
C8 N2 N1 . . 122.1(4)
C8 N2 Y1 . . 121.1(3)
N1 N2 Y1 . . 116.3(2)
C7 O2 Y1 . . 125.9(3)
C18 N4 N3 . . 121.0(4)
C18 N4 Y1 . . 120.6(3)
N3 N4 Y1 . . 117.3(3)
C17 N3 N4 . . 112.6(4)
C17 N3 H9 . . 123.7
N4 N3 H9 . . 123.7
O8 C20 O7 . . 124.5(4)
O8 C20 C18 . . 119.7(4)
O7 C20 C18 . . 115.8(4)
O6 C17 N3 . . 122.8(4)
O6 C17 C16 . . 120.1(4)
N3 C17 C16 . . 117.2(4)
N4 C18 C19 . . 126.6(4)
N4 C18 C20 . . 113.7(4)
C19 C18 C20 . . 119.6(4)
O10 Y2 O11 . . 129.25(12)
O10 Y2 O13W . . 88.42(14)
O11 Y2 O13W . . 81.58(13)
O10 Y2 O16W . . 146.91(14)
O11 Y2 O16W . . 78.54(13)
O13W Y2 O16W . . 77.46(15)
O10 Y2 O17W . . 85.81(15)
O11 Y2 O17W . . 82.21(14)
O13W Y2 O17W . . 153.54(15)
O16W Y2 O17W . . 119.34(15)
O10 Y2 O15W . . 101.64(13)
O11 Y2 O15W . . 119.07(13)
O13W Y2 O15W . . 137.38(14)
O16W Y2 O15W . . 71.75(14)
O17W Y2 O15W . . 69.06(14)
O10 Y2 O14W . . 69.26(12)
O11 Y2 O14W . . 147.76(13)
O13W Y2 O14W . . 72.04(14)
O16W Y2 O14W . . 77.91(13)
O17W Y2 O14W . . 128.86(15)
O15W Y2 O14W . . 73.22(13)
O10 Y2 N6 . . 64.38(12)
O11 Y2 N6 . . 64.99(12)
O13W Y2 N6 . . 82.17(14)
O16W Y2 N6 . . 140.36(14)
O17W Y2 N6 . . 72.05(14)
O15W Y2 N6 . . 139.52(13)
O14W Y2 N6 . . 126.96(13)
C30 O11 Y2 . . 123.8(3)
C27 O10 Y2 . . 122.5(3)
C28 N6 N5 . . 118.9(4)
C28 N6 Y2 . . 121.6(3)
N5 N6 Y2 . . 119.3(3)
O10 C27 N5 . . 124.4(4)
O10 C27 C26 . . 119.1(4)
N5 C27 C26 . . 116.3(4)
C25 C26 C21 . . 117.9(5)
C25 C26 C27 . . 120.0(5)
C21 C26 C27 . . 122.1(5)
C24 C25 C26 . . 122.1(5)
C24 C25 H25 . . 119.0
C26 C25 H25 . . 119.0
C23 C22 C21 . . 121.1(5)
C23 C22 H22 . . 119.5
C21 C22 H22 . . 119.5
O9 C21 C22 . . 119.3(5)
O9 C21 C26 . . 121.4(5)
C22 C21 C26 . . 119.3(5)
C22 C23 C24 . . 120.4(5)
C22 C23 H23 . . 119.8
C24 C23 H23 . . 119.8
C25 C24 C23 . . 119.3(6)
C25 C24 H24 . . 120.4
C23 C24 H24 . . 120.4
C27 N5 N6 . . 109.3(4)
N6 C28 C29 . . 125.4(4)
N6 C28 C30 . . 112.0(4)
C29 C28 C30 . . 122.6(4)
O12 C30 O11 . . 125.2(5)
O12 C30 C28 . . 118.4(5)
O11 C30 C28 . . 116.4(4)
O4 C10 O3 . . 125.5(4)
O4 C10 C8 . . 117.7(4)
O3 C10 C8 . . 116.9(4)
O5 C11 C12 . . 119.6(4)
O5 C11 C16 . . 121.6(4)
C12 C11 C16 . . 118.7(5)
C15 C16 C11 . . 118.2(5)
C15 C16 C17 . . 118.9(4)
C11 C16 C17 . . 122.8(5)
N2 C8 C9 . . 127.2(4)
N2 C8 C10 . . 112.3(4)
C9 C8 C10 . . 120.4(4)
C8 C9 H9A . . 109.5
C8 C9 H9B . . 109.5
H9A C9 H9B . . 109.5
C8 C9 H9C . . 109.5
H9A C9 H9C . . 109.5
H9B C9 H9C . . 109.5
C28 C29 H29A . . 109.5
C28 C29 H29B . . 109.5
H29A C29 H29B . . 109.5
C28 C29 H29C . . 109.5
H29A C29 H29C . . 109.5
H29B C29 H29C . . 109.5
C13 C12 C11 . . 121.2(5)
C13 C12 H12 . . 119.4
C11 C12 H12 . . 119.4
C18 C19 H19A . . 109.5
C18 C19 H19B . . 109.5
H19A C19 H19B . . 109.5
C18 C19 H19C . . 109.5
H19A C19 H19C . . 109.5
H19B C19 H19C . . 109.5
C15 C14 C13 . . 118.6(6)
C15 C14 H14 . . 120.7
C13 C14 H14 . . 120.7
C12 C13 C14 . . 121.0(5)
C12 C13 H13 . . 119.5
C14 C13 H13 . . 119.5
C14 C15 C16 . . 122.2(5)
C14 C15 H15 . . 118.9
C16 C15 H15 . . 118.9
Y2 O14W H14B . . 119(4)
Y2 O14W H14A . . 113(6)
H14B O14W H14A . . 98(7)
Y2 O15W H15B . . 123(4)
Y2 O15W H15A . . 124(4)
H15B O15W H15A . . 101(5)
C11 O5 H5 . . 109.5
Y2 O16W H16A . . 114(5)
Y2 O16W H16B . . 145(6)
H16A O16W H16B . . 99(7)
Y2 O13W H13A . . 108(4)
Y2 O13W H13B . . 135(4)
H13A O13W H13B . . 112(6)
C7 N1 N2 . . 115.0(4)
C7 N1 H1 . . 122.5
N2 N1 H1 . . 122.5
Y2 O17W H17A . . 130(4)
Y2 O17W H17B . . 122(5)
H17A O17W H17B . . 108(6)
C1 C6 C5 . . 120.3(4)
C1 C6 C7 . . 123.3(4)
C5 C6 C7 . . 116.3(4)
O2 C7 N1 . . 118.7(4)
O2 C7 C6 . . 123.0(4)
N1 C7 C6 . . 118.3(4)
O1 C1 C6 . . 122.4(4)
O1 C1 C2 . . 120.7(4)
C6 C1 C2 . . 116.9(4)
C3 C2 C1 . . 121.7(5)
C3 C2 H2 . . 119.1
C1 C2 H2 . . 119.1
C4 C5 C6 . . 120.6(5)
C4 C5 H5A . . 119.7
C6 C5 H5A . . 119.7
C2 C3 C4 . . 120.8(5)
C2 C3 H3 . . 119.6
C4 C3 H3 . . 119.6
C5 C4 C3 . . 119.6(5)
C5 C4 H4 . . 120.2
C3 C4 H4 . . 120.2
C1 O1 Y1 . 2_576 129.7(3)
Y1 O18W H18B . . 114(4)
Y1 O18W H18A . . 120(4)
H18B O18W H18A . . 106(5)
H21A O21W H21B . . 113(5)
H20A O20W H20B . . 107(6)
H19D O19W H19E . . 116(9)

loop_
_geom_bond_atom_site_label_1
_geom_bond_atom_site_label_2
_geom_bond_site_symmetry_2
_geom_bond_distance
_geom_bond_publ_flag
Y1 O1 2_576 2.279(3) yes
Y1 O6 . 2.303(3) yes
Y1 O2 . 2.333(3) yes
Y1 O3 . 2.351(3) yes
Y1 O7 . 2.365(3) yes
Y1 O18W . 2.404(4) yes
Y1 N4 . 2.485(3) yes
Y1 N2 . 2.504(4) yes
O7 C20 . 1.283(5) ?
O3 C10 . 1.281(5) ?
O8 C20 . 1.233(6) ?
O6 C17 . 1.272(5) ?
N2 C8 . 1.283(5) ?
N2 N1 . 1.370(5) ?
O2 C7 . 1.248(5) ?
N4 C18 . 1.279(6) ?
N4 N3 . 1.372(5) ?
N3 C17 . 1.325(6) ?
N3 H9 . 0.8600 ?
C20 C18 . 1.516(6) ?
C17 C16 . 1.460(7) ?
C18 C19 . 1.504(6) ?
Y2 O10 . 2.276(3) yes
Y2 O11 . 2.323(3) yes
Y2 O13W . 2.325(4) yes
Y2 O16W . 2.347(4) yes
Y2 O17W . 2.355(4) yes
Y2 O15W . 2.361(4) yes
Y2 O14W . 2.434(4) yes
Y2 N6 . 2.449(4) yes
O11 C30 . 1.278(6) ?
O10 C27 . 1.276(6) ?
N6 C28 . 1.290(6) ?
N6 N5 . 1.387(5) ?
C27 N5 . 1.328(6) ?
C27 C26 . 1.470(6) ?
C26 C25 . 1.391(7) ?
C26 C21 . 1.407(7) ?
C25 C24 . 1.369(7) ?
C25 H25 . 0.9300 ?
C22 C23 . 1.366(8) ?
C22 C21 . 1.386(7) ?
C22 H22 . 0.9300 ?
C21 O9 . 1.358(6) ?
C23 C24 . 1.374(8) ?
C23 H23 . 0.9300 ?
C24 H24 . 0.9300 ?
O12 C30 . 1.236(5) ?
C28 C29 . 1.484(7) ?
C28 C30 . 1.511(7) ?
O4 C10 . 1.227(5) ?
C10 C8 . 1.517(6) ?
C11 O5 . 1.340(6) ?
C11 C12 . 1.394(7) ?
C11 C16 . 1.422(7) ?
C16 C15 . 1.397(7) ?
C8 C9 . 1.489(6) ?
C9 H9A . 0.9600 ?
C9 H9B . 0.9600 ?
C9 H9C . 0.9600 ?
C29 H29A . 0.9600 ?
C29 H29B . 0.9600 ?
C29 H29C . 0.9600 ?
C12 C13 . 1.361(8) ?
C12 H12 . 0.9300 ?
C19 H19A . 0.9600 ?
C19 H19B . 0.9600 ?
C19 H19C . 0.9600 ?
C14 C15 . 1.371(8) ?
C14 C13 . 1.397(8) ?
C14 H14 . 0.9300 ?
C13 H13 . 0.9300 ?
C15 H15 . 0.9300 ?
O14W H14B . 0.849(10) ?
O14W H14A . 0.850(10) ?
O15W H15B . 0.852(10) ?
O15W H15A . 0.851(10) ?
O5 H5 . 0.8200 ?
O16W H16A . 0.851(10) ?
O16W H16B . 0.849(11) ?
O13W H13A . 0.843(10) ?
O13W H13B . 0.846(10) ?
N1 C7 . 1.363(5) ?
N1 H1 . 0.8600 ?
O17W H17A . 0.847(10) ?
O17W H17B . 0.851(10) ?
C6 C1 . 1.410(6) ?
C6 C5 . 1.422(6) ?
C6 C7 . 1.447(6) ?
C1 O1 . 1.317(5) ?
C1 C2 . 1.414(6) ?
C2 C3 . 1.374(7) ?
C2 H2 . 0.9300 ?
C5 C4 . 1.366(6) ?
C5 H5A . 0.9300 ?
C3 C4 . 1.392(7) ?
C3 H3 . 0.9300 ?
C4 H4 . 0.9300 ?
O1 Y1 2_576 2.279(3) ?
O18W H18B . 0.847(10) ?
O18W H18A . 0.849(10) ?
O21W H21A . 0.845(10) ?
O21W H21B . 0.848(10) ?
O20W H20A . 0.845(10) ?
O20W H20B . 0.848(10) ?
O19W H19D . 0.851(10) ?
O19W H19E . 0.851(10) ?

loop_
_geom_hbond_atom_site_label_D
_geom_hbond_atom_site_label_H
_geom_hbond_atom_site_label_A
_geom_hbond_site_symmetry_A
_geom_hbond_distance_DH
_geom_hbond_distance_HA
_geom_hbond_distance_DA
_geom_hbond_angle_DHA
O19W H19E O4 2_576 0.851(10) 2.10(8) 2.746(6) 132(9)
O15W H15A O8 . 0.851(10) 1.93(2) 2.745(5) 161(6)
O17W H17B O21W . 0.851(10) 1.863(17) 2.703(6) 169(7)
O17W H17A O20W . 0.847(10) 2.024(19) 2.849(6) 164(6)
O14W H14A O18W 1_655 0.850(10) 2.224(19) 3.065(6) 170(8)
O13W H13B O19W 1_656 0.846(10) 1.838(14) 2.678(6) 172(6)
O19W H19D O12 1_554 0.851(10) 2.02(3) 2.843(6) 161(7)
O13W H13A O20W 1_655 0.843(10) 1.914(14) 2.751(6) 172(6)
O16W H16B O11 2_777 0.849(11) 1.892(14) 2.737(5) 173(7)
O16W H16A O19W 2_676 0.851(10) 2.67(6) 3.065(7) 110(5)
O16W H16A O4 1_655 0.851(10) 2.19(2) 3.006(6) 161(6)
O18W H18A O5 2_566 0.849(10) 1.871(14) 2.714(5) 172(5)
O18W H18B O8 1_455 0.847(10) 1.988(15) 2.826(5) 170(6)
O21W H21B O12 2_677 0.848(10) 1.913(12) 2.759(5) 176(5)
O21W H21A O7 . 0.845(10) 1.99(2) 2.781(5) 155(5)
O20W H20B O10 1_455 0.848(10) 2.65(4) 3.353(6) 141(5)
O20W H20A O9 2_667 0.845(10) 1.98(3) 2.779(6) 157(6)
O15W H15B O3 1_655 0.852(10) 1.917(13) 2.765(5) 173(6)
O14W H14B O21W 1_655 0.849(10) 1.871(16) 2.711(5) 170(6)
N1 H1 O1 . 0.86 2.08 2.678(5) 125.6
O5 H5 N3 . 0.82 1.97 2.573(5) 129.9
